data_1547443
loop_
_publ_author_name
'Anuradha R. Pallipurath'
'Jonathan M. Skelton'
'Mark R. Warren'
'Naghmeh Kamali'
'Patrick McArdle'
'Andrea Erxleben'

_publ_section_title
;
 Sulfamerazine: Understanding the Influence of Slip Planes in the
 Polymorphic Phase Transformation through X-Ray Crystallographic Studies
 and ab Initio Lattice Dynamics
;
_journal_name_full 'Molecular Pharmaceutics'
_journal_page_first 3735
_journal_page_last 3748
_journal_paper_doi 10.1021/acs.molpharmaceut.5b00504
_journal_volume 12
_journal_year 2015
_chemical_formula_moiety 'C11 H12 N4 O2 S'
_chemical_formula_sum 'C11 H12 N4 O2 S'
_chemical_formula_weight 264.31
_chemical_name_common Sulfamerazine
_chemical_name_systematic 4-amino-N-(4-methylpyrimidin-2-yl)
_space_group_IT_number 61
_space_group_name_Hall '-P 2ac 2ab'
_symmetry_cell_setting orthorhombic
_symmetry_space_group_name_Hall '-P 2ac 2ab'
_symmetry_space_group_name_H-M 'P b c a'
_atom_sites_solution_hydrogens geom
_atom_sites_solution_primary direct
_atom_sites_solution_secondary difmap
_cell_angle_alpha 90.00
_cell_angle_beta 90.00
_cell_angle_gamma 90.00
_cell_formula_units_Z 8
_cell_length_a 9.1066(2)
_cell_length_b 11.5983(2)
_cell_length_c 22.8627(3)
_cell_measurement_reflns_used 8420
_cell_measurement_temperature 200
_cell_measurement_theta_max 29.3950
_cell_measurement_theta_min 1.7310
_cell_volume 2414.78(7)
_computing_cell_refinement
;
CrysAlisPro, Agilent Technologies,
Version 1.171.37.34 (release 22-05-2014 CrysAlis171 .NET)
(compiled May 22 2014,16:03:01)
;
_computing_data_collection
;
CrysAlisPro, Agilent Technologies,
Version 1.171.37.34 (release 22-05-2014 CrysAlis171 .NET)
(compiled May 22 2014,16:03:01)
;
_computing_data_reduction
;
CrysAlisPro, Agilent Technologies,
Version 1.171.37.34 (release 22-05-2014 CrysAlis171 .NET)
(compiled May 22 2014,16:03:01)
;
_computing_molecular_graphics
;
 ORTEX, McArdle, P. (1995) J.Appl.Cryst.,28,65-65
;
_computing_publication_material
;
 Ciftab, G.M. Sheldrick, G.M. (2008) Acta Crystallogr.,D64,112-122
;
_computing_structure_refinement
;
 SHELXL-97/2, G.M. Sheldrick, G.M. (2008) Acta Crystallogr.,D64,112-122
;
_computing_structure_solution
;
 SHELXS-97, Sheldrick, G.M. (2008) Acta Crystallogr.,D64,112-122
;
_diffrn_ambient_temperature 200
_diffrn_measured_fraction_theta_full 0.973
_diffrn_measured_fraction_theta_max 0.973
_diffrn_measurement_details
;
#__ type_ start__ end____ width___ exp.time_
  1 omega  -60.00  115.00   1.0000    0.4000
omega____ theta____ kappa____ phi______ frames
    -       30.0000    0.0000    0.0000 175
 
#__ type_ start__ end____ width___ exp.time_
  2 omega  -60.00   60.00   1.0000    0.4000
omega____ theta____ kappa____ phi______ frames
    -       30.0000  -50.0000    0.0000 120
 
#__ type_ start__ end____ width___ exp.time_
  3 omega  -60.00   60.00   1.0000    0.4000
omega____ theta____ kappa____ phi______ frames
    -       30.0000  -50.0000  120.0000 120
 
;
_diffrn_measurement_device 'CrystalLogic Kappa (3 circle)'
_diffrn_measurement_device_type 'Rigaku Saturn724+ (2x2 bin mode)'
_diffrn_measurement_method
;
omega rotation with 1 degree frames
;
_diffrn_measurement_specimen_support 'MiTeGen loop'
_diffrn_orient_matrix_UB_11 0.0161245000
_diffrn_orient_matrix_UB_12 -0.0447714000
_diffrn_orient_matrix_UB_21 0.0298624000
_diffrn_orient_matrix_UB_22 -0.0306228000
_diffrn_orient_matrix_UB_23 0.0229196000
_diffrn_orient_matrix_UB_31 -0.0676195000
_diffrn_orient_matrix_UB_32 -0.0242023000
_diffrn_orient_matrix_UB_33 0.0056644000
_diffrn_radiation_monochromator 'double crystal Silicon 111'
_diffrn_radiation_source 'Diamond Light Source Beamline I19'
_diffrn_radiation_type Synchrotron
_diffrn_radiation_wavelength 0.68890
_diffrn_reflns_av_R_equivalents 0.0741
_diffrn_reflns_limit_h_max 10
_diffrn_reflns_limit_h_min -12
_diffrn_reflns_limit_k_max 13
_diffrn_reflns_limit_k_min -16
_diffrn_reflns_limit_l_max 32
_diffrn_reflns_limit_l_min -31
_diffrn_reflns_number 21724
_diffrn_reflns_theta_full 29.47
_diffrn_reflns_theta_max 29.4660
_diffrn_reflns_theta_min 1.73
_exptl_absorpt_coefficient_mu 0.268
_exptl_absorpt_correction_T_max 1.00000
_exptl_absorpt_correction_T_min 0.95306
_exptl_absorpt_correction_type multi-scan
_exptl_absorpt_process_details
;
CrysAlisPro, Agilent Technologies,
Version 1.171.36.28 (release 01-02-2013 CrysAlis171 .NET)
Empirical absorption correction using spherical harmonics,
implemented in SCALE3 ABSPACK scaling algorithm.
;
_exptl_crystal_colour Colourless
_exptl_crystal_density_diffrn 1.454
_exptl_crystal_density_method 'not measured'
_exptl_crystal_description Parallelepiped
_exptl_crystal_F_000 1104
_exptl_crystal_size_max 0.50
_exptl_crystal_size_mid 0.40
_exptl_crystal_size_min 0.20
_refine_diff_density_max 0.342
_refine_diff_density_min -0.420
_refine_diff_density_rms 0.064
_refine_ls_extinction_method none
_refine_ls_goodness_of_fit_ref 1.001
_refine_ls_hydrogen_treatment constr
_refine_ls_matrix_type full
_refine_ls_number_parameters 176
_refine_ls_number_reflns 3578
_refine_ls_number_restraints 0
_refine_ls_restrained_S_all 1.001
_refine_ls_R_factor_all 0.0673
_refine_ls_R_factor_gt 0.0478
_refine_ls_shift/su_max 0.000
_refine_ls_shift/su_mean 0.000
_refine_ls_structure_factor_coef Fsqd
_refine_ls_weighting_details 'calc w=1/[\s^2^(Fo^2^)+(0.0463P)^2^+1.4827P] where P=(Fo^2^+2Fc^2^)/3'
_refine_ls_weighting_scheme calc
_refine_ls_wR_factor_gt 0.1107
_refine_ls_wR_factor_ref 0.1231
_reflns_number_gt 2684
_reflns_number_total 3578
_reflns_threshold_expression >2sigma(I)
_cod_data_source_file Exp_Form-II2FSynchrotron_Form-II_200K.cif
_cod_data_source_block 200k_smz-f2_a
_cod_original_sg_symbol_H-M Pbca
_cod_database_code 1547443

loop_
_symmetry_equiv_pos_as_xyz
'x, y, z'
'-x+1/2, -y, z+1/2'
'-x, y+1/2, -z+1/2'
'x+1/2, -y+1/2, -z'
'-x, -y, -z'
'x-1/2, y, -z-1/2'
'x, -y-1/2, z-1/2'
'-x-1/2, y-1/2, z'

loop_
_atom_site_label
_atom_site_type_symbol
_atom_site_fract_x
_atom_site_fract_y
_atom_site_fract_z
_atom_site_U_iso_or_equiv
_atom_site_adp_type
_atom_site_occupancy
_atom_site_symmetry_multiplicity
_atom_site_calc_flag
_atom_site_refinement_flags
_atom_site_disorder_assembly
_atom_site_disorder_group
S1 S 0.33181(5) 0.34612(4) 0.389682(17) 0.02575(13) Uani 1 1 d . . .
O2 O 0.19701(15) 0.39689(12) 0.40964(6) 0.0322(3) Uani 1 1 d . . .
O1 O 0.34176(17) 0.22323(10) 0.38646(6) 0.0346(3) Uani 1 1 d . . .
N4 N 0.66691(18) 0.42617(13) 0.48532(6) 0.0289(3) Uani 1 1 d . . .
N3 N 0.65586(19) 0.28520(13) 0.40885(7) 0.0298(3) Uani 1 1 d . . .
N2 N 0.45158(19) 0.39515(13) 0.43732(7) 0.0281(3) Uani 1 1 d . . .
N1 N 0.4549(2) 0.53253(17) 0.15471(8) 0.0413(5) Uani 1 1 d . . .
C1 C 0.3749(2) 0.40365(15) 0.32155(7) 0.0277(4) Uani 1 1 d . . .
C2 C 0.4482(2) 0.33709(16) 0.28023(8) 0.0346(5) Uani 1 1 d . . .
H2 H 0.4778 0.2626 0.2896 0.045 Uiso 1 1 calc R . .
C3 C 0.4769(3) 0.38129(16) 0.22544(8) 0.0372(5) Uani 1 1 d . . .
H3 H 0.5269 0.3364 0.1982 0.048 Uiso 1 1 calc R . .
C4 C 0.4319(2) 0.49295(16) 0.21017(8) 0.0312(4) Uani 1 1 d . . .
C5 C 0.3582(2) 0.55899(15) 0.25255(9) 0.0319(4) Uani 1 1 d . . .
H5 H 0.3272 0.6332 0.2433 0.042 Uiso 1 1 calc R . .
C6 C 0.3313(2) 0.51537(15) 0.30764(8) 0.0295(4) Uani 1 1 d . . .
H6 H 0.2840 0.5606 0.3355 0.038 Uiso 1 1 calc R . .
C7 C 0.5978(2) 0.36568(14) 0.44317(7) 0.0254(4) Uani 1 1 d . . .
C8 C 0.8084(2) 0.40067(17) 0.49296(8) 0.0333(4) Uani 1 1 d . . .
H8 H 0.8609 0.4400 0.5216 0.043 Uiso 1 1 calc R . .
C9 C 0.8796(2) 0.31891(18) 0.46031(8) 0.0351(4) Uani 1 1 d . . .
H9 H 0.9785 0.3027 0.4663 0.046 Uiso 1 1 calc R . .
C10 C 0.7990(2) 0.26118(16) 0.41807(8) 0.0321(4) Uani 1 1 d . . .
C11 C 0.8666(3) 0.16800(19) 0.38156(10) 0.0454(6) Uani 1 1 d . . .
H11A H 0.8214 0.0955 0.3908 0.059 Uiso 1 1 calc R . .
H11B H 0.9699 0.1638 0.3896 0.059 Uiso 1 1 calc R . .
H11C H 0.8518 0.1850 0.3409 0.059 Uiso 1 1 calc R . .
H1N2 H 0.420(3) 0.448(2) 0.4592(11) 0.048(7) Uiso 1 1 d . . .
H1N1 H 0.513(3) 0.495(2) 0.1341(11) 0.038(6) Uiso 1 1 d . . .
H2N1 H 0.451(3) 0.605(2) 0.1472(11) 0.053(8) Uiso 1 1 d . . .

loop_
_atom_site_aniso_label
_atom_site_aniso_U_11
_atom_site_aniso_U_22
_atom_site_aniso_U_33
_atom_site_aniso_U_23
_atom_site_aniso_U_13
_atom_site_aniso_U_12
S1 0.0268(3) 0.0267(2) 0.02378(19) -0.00188(14) -0.00066(16) -0.00297(17)
O2 0.0266(8) 0.0421(7) 0.0279(6) -0.0016(5) 0.0009(5) -0.0015(6)
O1 0.0467(10) 0.0248(6) 0.0323(7) -0.0019(5) -0.0013(6) -0.0068(6)
N4 0.0263(9) 0.0334(8) 0.0270(7) -0.0017(6) -0.0029(6) 0.0010(7)
N3 0.0298(10) 0.0301(7) 0.0295(7) -0.0017(6) 0.0024(6) 0.0048(7)
N2 0.0262(9) 0.0294(7) 0.0287(7) -0.0078(6) -0.0018(6) 0.0033(6)
N1 0.0565(14) 0.0353(9) 0.0322(8) 0.0036(7) 0.0139(8) 0.0024(9)
C1 0.0316(11) 0.0272(8) 0.0243(7) -0.0018(6) 0.0018(7) -0.0016(7)
C2 0.0422(13) 0.0296(9) 0.0322(9) 0.0002(7) 0.0053(8) 0.0072(8)
C3 0.0478(14) 0.0322(9) 0.0316(9) -0.0023(7) 0.0124(9) 0.0066(9)
C4 0.0339(12) 0.0306(9) 0.0290(8) 0.0000(7) 0.0037(7) -0.0047(8)
C5 0.0376(12) 0.0232(8) 0.0349(9) 0.0006(7) 0.0044(8) 0.0000(7)
C6 0.0327(11) 0.0268(8) 0.0289(8) -0.0041(6) 0.0041(7) -0.0014(7)
C7 0.0258(10) 0.0260(8) 0.0243(7) 0.0024(6) 0.0014(7) 0.0013(7)
C8 0.0278(12) 0.0408(10) 0.0314(9) 0.0006(7) -0.0031(8) 0.0013(8)
C9 0.0254(11) 0.0453(11) 0.0345(10) 0.0071(8) 0.0018(8) 0.0062(8)
C10 0.0331(12) 0.0309(9) 0.0323(9) 0.0061(7) 0.0070(8) 0.0057(8)
C11 0.0399(14) 0.0439(11) 0.0523(13) -0.0028(9) 0.0090(10) 0.0131(10)

loop_
_atom_type_symbol
_atom_type_description
_atom_type_scat_dispersion_real
_atom_type_scat_dispersion_imag
_atom_type_scat_source
C C 0.0033 0.0016 'International Tables Vol C Tables 4.2.6.8 and 6.1.1.4'
H H 0.0000 0.0000 'International Tables Vol C Tables 4.2.6.8 and 6.1.1.4'
N N 0.0061 0.0033 'International Tables Vol C Tables 4.2.6.8 and 6.1.1.4'
O O 0.0106 0.0060 'International Tables Vol C Tables 4.2.6.8 and 6.1.1.4'
S S 0.1246 0.1234 'International Tables Vol C Tables 4.2.6.8 and 6.1.1.4'

loop_
_geom_angle_atom_site_label_1
_geom_angle_atom_site_label_2
_geom_angle_atom_site_label_3
_geom_angle
_geom_angle_site_symmetry_1
_geom_angle_site_symmetry_3
O1 S1 O2 118.64(9) . .
O1 S1 N2 109.70(8) . .
O2 S1 N2 102.41(8) . .
O1 S1 C1 108.77(8) . .
O2 S1 C1 108.68(9) . .
N2 S1 C1 108.12(9) . .
C8 N4 C7 115.43(16) . .
C7 N3 C10 115.91(17) . .
C7 N2 S1 128.22(13) . .
C7 N2 H1N2 116.7(18) . .
S1 N2 H1N2 114.9(18) . .
C4 N1 H1N1 116.6(16) . .
C4 N1 H2N1 120.6(18) . .
H1N1 N1 H2N1 115(2) . .
C2 C1 C6 119.91(16) . .
C2 C1 S1 120.25(14) . .
C6 C1 S1 119.80(14) . .
C3 C2 C1 120.13(17) . .
C3 C2 H2 119.9 . .
C1 C2 H2 119.9 . .
C2 C3 C4 120.93(17) . .
C2 C3 H3 119.5 . .
C4 C3 H3 119.5 . .
N1 C4 C3 119.81(18) . .
N1 C4 C5 122.03(18) . .
C3 C4 C5 118.11(16) . .
C6 C5 C4 120.97(17) . .
C6 C5 H5 119.5 . .
C4 C5 H5 119.5 . .
C5 C6 C1 119.94(16) . .
C5 C6 H6 120.0 . .
C1 C6 H6 120.0 . .
N3 C7 N4 127.01(18) . .
N3 C7 N2 120.00(16) . .
N4 C7 N2 112.99(15) . .
N4 C8 C9 122.64(19) . .
N4 C8 H8 118.7 . .
C9 C8 H8 118.7 . .
C8 C9 C10 117.6(2) . .
C8 C9 H9 121.2 . .
C10 C9 H9 121.2 . .
N3 C10 C9 121.39(18) . .
N3 C10 C11 117.32(19) . .
C9 C10 C11 121.3(2) . .
C10 C11 H11A 109.5 . .
C10 C11 H11B 109.5 . .
H11A C11 H11B 109.5 . .
C10 C11 H11C 109.5 . .
H11A C11 H11C 109.5 . .
H11B C11 H11C 109.5 . .

loop_
_geom_bond_atom_site_label_1
_geom_bond_atom_site_label_2
_geom_bond_distance
_geom_bond_site_symmetry_2
S1 O1 1.4301(13) .
S1 O2 1.4358(15) .
S1 N2 1.6429(16) .
S1 C1 1.7396(18) .
N4 C8 1.333(3) .
N4 C7 1.348(2) .
N3 C7 1.329(2) .
N3 C10 1.349(3) .
N2 C7 1.381(3) .
N2 H1N2 0.84(3) .
N1 C4 1.365(2) .
N1 H1N1 0.83(2) .
N1 H2N1 0.86(3) .
C1 C2 1.390(3) .
C1 C6 1.392(2) .
C2 C3 1.379(3) .
C2 H2 0.9300 .
C3 C4 1.403(3) .
C3 H3 0.9300 .
C4 C5 1.406(3) .
C5 C6 1.379(3) .
C5 H5 0.9300 .
C6 H6 0.9300 .
C8 C9 1.370(3) .
C8 H8 0.9300 .
C9 C10 1.386(3) .
C9 H9 0.9300 .
C10 C11 1.498(3) .
C11 H11A 0.9600 .
C11 H11B 0.9600 .
C11 H11C 0.9600 .

loop_
_geom_hbond_atom_site_label_D
_geom_hbond_atom_site_label_H
_geom_hbond_atom_site_label_A
_geom_hbond_distance_DH
_geom_hbond_distance_HA
_geom_hbond_distance_DA
_geom_hbond_angle_DHA
_geom_hbond_site_symmetry_A
C6 H6 O1 0.93 2.50 3.397(2) 163.3 8_665
C8 H8 O2 0.93 2.52 3.236(2) 134.5 5_666
C9 H9 O2 0.93 2.61 3.243(3) 125.5 1_655
N2 H1N2 N4 0.84(3) 2.09(3) 2.930(2) 177(3) 5_666
N1 H1N1 O2 0.83(2) 2.26(3) 3.083(3) 170(2) 6_656
N1 H2N1 O1 0.86(3) 2.46(3) 3.034(2) 125(2) 3_655
N1 H2N1 N3 0.86(3) 2.64(3) 3.423(2) 153(2) 3_655

loop_
_geom_torsion_atom_site_label_1
_geom_torsion_atom_site_label_2
_geom_torsion_atom_site_label_3
_geom_torsion_atom_site_label_4
_geom_torsion
_geom_torsion_site_symmetry_1
_geom_torsion_site_symmetry_2
_geom_torsion_site_symmetry_3
_geom_torsion_site_symmetry_4
O1 S1 N2 C7 46.29(18) . . . .
O2 S1 N2 C7 173.16(16) . . . .
C1 S1 N2 C7 -72.19(17) . . . .
O1 S1 C1 C2 -17.3(2) . . . .
O2 S1 C1 C2 -147.78(17) . . . .
N2 S1 C1 C2 101.77(18) . . . .
O1 S1 C1 C6 160.41(16) . . . .
O2 S1 C1 C6 29.93(19) . . . .
N2 S1 C1 C6 -80.52(18) . . . .
C6 C1 C2 C3 -0.3(3) . . . .
S1 C1 C2 C3 177.36(17) . . . .
C1 C2 C3 C4 -0.7(3) . . . .
C2 C3 C4 N1 -176.6(2) . . . .
C2 C3 C4 C5 0.8(3) . . . .
N1 C4 C5 C6 177.4(2) . . . .
C3 C4 C5 C6 0.1(3) . . . .
C4 C5 C6 C1 -1.2(3) . . . .
C2 C1 C6 C5 1.3(3) . . . .
S1 C1 C6 C5 -176.46(16) . . . .
C10 N3 C7 N4 0.9(3) . . . .
C10 N3 C7 N2 -179.34(16) . . . .
C8 N4 C7 N3 -0.5(3) . . . .
C8 N4 C7 N2 179.72(16) . . . .
S1 N2 C7 N3 -2.6(3) . . . .
S1 N2 C7 N4 177.19(13) . . . .
C7 N4 C8 C9 0.1(3) . . . .
N4 C8 C9 C10 -0.3(3) . . . .
C7 N3 C10 C9 -0.9(3) . . . .
C7 N3 C10 C11 177.93(17) . . . .
C8 C9 C10 N3 0.7(3) . . . .
C8 C9 C10 C11 -178.15(19) . . . .
